data_2237523
loop_
_publ_author_name
'Babykala, R.'
'Kalaivani, D.'

_publ_section_title
;
 <i>N</i>,<i>N</i>-Diethylanilinium
 5-(5-chloro-2,4-dinitrophenyl)-2,6-dioxo-1,2,3,6-tetrahydropyrimidin-4-olate
;
_journal_coeditor_code LH5583
_journal_issue 3
_journal_name_full 'Acta Crystallographica Section E'
_journal_page_first o398
_journal_page_last o399
_journal_paper_doi 10.1107/S1600536813004352
_journal_volume 69
_journal_year 2013
_chemical_formula_iupac 'C10 H16 N +, C10 H4 Cl N4 O7 -'
_chemical_formula_moiety 'C10 H16 N +, C10 H4 Cl N4 O7 -'
_chemical_formula_sum 'C20 H20 Cl N5 O7'
_chemical_formula_weight 477.86
_chemical_name_systematic
;
<i>N</i>,<i>N</i>-Diethylanilinium
5-(5-chloro-2,4-dinitrophenyl)-2,6-dioxo-1,2,3,6-tetrahydropyrimidin-4-olate
;
_space_group_IT_number 2
_symmetry_cell_setting triclinic
_symmetry_space_group_name_Hall '-P 1'
_symmetry_space_group_name_H-M 'P -1'
_atom_sites_solution_hydrogens geom
_atom_sites_solution_primary direct
_atom_sites_solution_secondary difmap
_audit_creation_method SHELXL-97
_cell_angle_alpha 74.7270(10)
_cell_angle_beta 82.7610(10)
_cell_angle_gamma 71.8170(10)
_cell_formula_units_Z 2
_cell_length_a 9.8040(2)
_cell_length_b 10.2870(2)
_cell_length_c 11.8260(2)
_cell_measurement_reflns_used 7243
_cell_measurement_temperature 293(2)
_cell_measurement_theta_max 27.192
_cell_measurement_theta_min 2.189
_cell_volume 1091.87(4)
_computing_cell_refinement 'SAINT (Bruker, 2004)'
_computing_data_collection 'APEX2 (Bruker, 2004)'
_computing_data_reduction 'SAINT (Bruker, 2004)'
_computing_molecular_graphics 'ORTEP-3 for Windows (Farrugia, 2012) and Mercury (Macrae <i>et al.</i>, 2008)'
_computing_publication_material 'SHELXL97 (Sheldrick, 2008)'
_computing_structure_refinement 'SHELXL97 (Sheldrick, 2008)'
_computing_structure_solution 'SIR92 (Altomare <i>et al.</i>, 1993)'
_diffrn_ambient_temperature 293(2)
_diffrn_measured_fraction_theta_full 1.000
_diffrn_measured_fraction_theta_max 1.000
_diffrn_measurement_device_type 'Bruker Kappa APEXII CCD'
_diffrn_measurement_method '\w and \f scans'
_diffrn_radiation_monochromator graphite
_diffrn_radiation_source 'fine-focus sealed tube'
_diffrn_radiation_type MoK\a
_diffrn_radiation_wavelength 0.71073
_diffrn_reflns_av_R_equivalents 0.0265
_diffrn_reflns_av_sigmaI/netI 0.0195
_diffrn_reflns_limit_h_max 11
_diffrn_reflns_limit_h_min -11
_diffrn_reflns_limit_k_max 12
_diffrn_reflns_limit_k_min -12
_diffrn_reflns_limit_l_max 14
_diffrn_reflns_limit_l_min -14
_diffrn_reflns_number 18678
_diffrn_reflns_theta_full 25.00
_diffrn_reflns_theta_max 25.00
_diffrn_reflns_theta_min 2.15
_exptl_absorpt_coefficient_mu 0.228
_exptl_absorpt_correction_T_max 0.9845
_exptl_absorpt_correction_T_min 0.9134
_exptl_absorpt_correction_type multi-scan
_exptl_absorpt_process_details '(SADABS; Bruker, 2004)'
_exptl_crystal_colour red
_exptl_crystal_density_diffrn 1.453
_exptl_crystal_density_method 'not measured'
_exptl_crystal_description block
_exptl_crystal_F_000 496
_exptl_crystal_size_max 0.30
_exptl_crystal_size_mid 0.30
_exptl_crystal_size_min 0.20
_refine_diff_density_max 0.397
_refine_diff_density_min -0.254
_refine_ls_extinction_method none
_refine_ls_goodness_of_fit_ref 1.042
_refine_ls_hydrogen_treatment mixed
_refine_ls_matrix_type full
_refine_ls_number_parameters 312
_refine_ls_number_reflns 3836
_refine_ls_number_restraints 0
_refine_ls_restrained_S_all 1.042
_refine_ls_R_factor_all 0.0528
_refine_ls_R_factor_gt 0.0418
_refine_ls_shift/su_max 0.000
_refine_ls_shift/su_mean 0.000
_refine_ls_structure_factor_coef Fsqd
_refine_ls_weighting_details 'calc w=1/[\s^2^(Fo^2^)+(0.0503P)^2^+0.5116P] where P=(Fo^2^+2Fc^2^)/3'
_refine_ls_weighting_scheme calc
_refine_ls_wR_factor_gt 0.1073
_refine_ls_wR_factor_ref 0.1171
_reflns_number_gt 3123
_reflns_number_total 3836
_reflns_threshold_expression I>2\s(I)
_cod_data_source_file lh5583.cif
_cod_data_source_block I
_cod_database_code 2237523
_cod_database_fobs_code 2237523

loop_
_symmetry_equiv_pos_as_xyz
'x, y, z'
'-x, -y, -z'

loop_
_atom_site_type_symbol
_atom_site_label
_atom_site_fract_x
_atom_site_fract_y
_atom_site_fract_z
_atom_site_U_iso_or_equiv
_atom_site_adp_type
_atom_site_calc_flag
_atom_site_refinement_flags
_atom_site_occupancy
_atom_site_symmetry_multiplicity
C C1 0.0071(2) 0.0230(2) -0.27529(19) 0.0475(5) Uani d . 1 1
C C2 -0.0626(2) 0.1317(2) -0.36552(17) 0.0474(5) Uani d . 1 1
C C3 -0.0487(2) 0.2634(2) -0.38156(17) 0.0477(5) Uani d . 1 1
H H3 -0.0941 0.3359 -0.4425 0.057 Uiso calc R 1 1
C C4 0.0321(2) 0.2889(2) -0.30787(17) 0.0415(4) Uani d . 1 1
C C5 0.10006(18) 0.18534(19) -0.21224(16) 0.0374(4) Uani d . 1 1
C C6 0.0869(2) 0.0517(2) -0.20168(18) 0.0436(5) Uani d . 1 1
H H6 0.1341 -0.0218 -0.1421 0.052 Uiso calc R 1 1
C C7 0.16905(19) 0.21325(18) -0.12259(16) 0.0377(4) Uani d . 1 1
C C8 0.09802(19) 0.33217(19) -0.07694(17) 0.0402(4) Uani d . 1 1
C C9 0.2870(2) 0.2669(2) 0.05867(18) 0.0449(5) Uani d . 1 1
N N4 0.35173(17) 0.15462(17) 0.01261(15) 0.0415(4) Uani d . 1 1
C C11 0.3494(3) 0.6406(4) -0.1188(2) 0.0874(9) Uani d . 1 1
H H11A 0.3532 0.5436 -0.1072 0.131 Uiso calc R 1 1
H H11B 0.2542 0.6937 -0.0985 0.131 Uiso calc R 1 1
H H11C 0.4167 0.6476 -0.0699 0.131 Uiso calc R 1 1
C C12 0.3870(3) 0.6980(3) -0.2442(2) 0.0762(8) Uani d . 1 1
H H12A 0.3780 0.7973 -0.2564 0.091 Uiso calc R 1 1
H H12B 0.3196 0.6896 -0.2933 0.091 Uiso calc R 1 1
C C13 0.5808(3) 0.6803(3) -0.4067(2) 0.0747(7) Uani d . 1 1
H H13A 0.6680 0.6141 -0.4293 0.090 Uiso calc R 1 1
H H13B 0.5059 0.6876 -0.4564 0.090 Uiso calc R 1 1
C C14 0.6049(6) 0.8165(4) -0.4284(4) 0.1406(17) Uani d . 1 1
H H14A 0.5165 0.8850 -0.4140 0.211 Uiso calc R 1 1
H H14B 0.6384 0.8432 -0.5085 0.211 Uiso calc R 1 1
H H14C 0.6756 0.8117 -0.3770 0.211 Uiso calc R 1 1
C C15 0.5662(2) 0.4699(3) -0.25663(18) 0.0520(5) Uani d . 1 1
C C16 0.6740(2) 0.3853(3) -0.1841(2) 0.0589(6) Uani d . 1 1
H H16 0.7297 0.4241 -0.1523 0.071 Uiso calc R 1 1
C C17 0.6985(3) 0.2419(3) -0.1592(2) 0.0736(7) Uani d . 1 1
H H17 0.7704 0.1825 -0.1093 0.088 Uiso calc R 1 1
C C18 0.6163(4) 0.1865(3) -0.2085(3) 0.0808(8) Uani d . 1 1
H H18 0.6332 0.0894 -0.1922 0.097 Uiso calc R 1 1
C C19 0.5097(4) 0.2736(4) -0.2812(3) 0.0837(9) Uani d . 1 1
H H19 0.4546 0.2352 -0.3138 0.100 Uiso calc R 1 1
C C20 0.4836(3) 0.4154(3) -0.3062(2) 0.0694(7) Uani d . 1 1
H H20 0.4113 0.4745 -0.3559 0.083 Uiso calc R 1 1
N N1 0.0461(2) 0.43164(19) -0.33939(16) 0.0544(5) Uani d . 1 1
N N2 -0.1569(2) 0.1174(3) -0.44496(18) 0.0654(6) Uani d . 1 1
N N3 0.16215(17) 0.35220(18) 0.01183(15) 0.0448(4) Uani d . 1 1
C C10 0.29895(19) 0.11832(18) -0.07495(16) 0.0371(4) Uani d . 1 1
N N5 0.5380(2) 0.6221(2) -0.28078(16) 0.0585(5) Uani d . 1 1
O O1 0.16331(19) 0.44533(19) -0.33559(18) 0.0795(6) Uani d . 1 1
O O2 -0.05941(19) 0.52979(17) -0.37394(16) 0.0724(5) Uani d . 1 1
O O3 -0.2340(2) 0.2254(3) -0.50262(19) 0.1009(7) Uani d . 1 1
O O4 -0.1558(3) 0.0024(3) -0.4513(2) 0.1051(8) Uani d . 1 1
O O5 0.37052(14) 0.00914(13) -0.10491(13) 0.0484(4) Uani d . 1 1
O O6 0.33802(18) 0.28916(18) 0.13834(16) 0.0726(5) Uani d . 1 1
O O7 -0.01956(14) 0.41850(15) -0.10903(13) 0.0552(4) Uani d . 1 1
Cl Cl1 -0.00919(8) -0.14432(7) -0.24327(7) 0.0795(2) Uani d . 1 1
H H4A 0.429(3) 0.103(2) 0.0413(19) 0.050(6) Uiso d . 1 1
H H3A 0.120(2) 0.420(2) 0.0409(19) 0.047(6) Uiso d . 1 1
H H5A 0.590(3) 0.644(3) -0.238(2) 0.072(8) Uiso d . 1 1

loop_
_atom_site_aniso_label
_atom_site_aniso_U_11
_atom_site_aniso_U_22
_atom_site_aniso_U_33
_atom_site_aniso_U_12
_atom_site_aniso_U_13
_atom_site_aniso_U_23
C1 0.0400(10) 0.0530(12) 0.0561(12) -0.0093(9) -0.0074(9) -0.0267(10)
C2 0.0352(10) 0.0704(14) 0.0425(11) -0.0100(9) -0.0085(8) -0.0266(10)
C3 0.0382(10) 0.0651(13) 0.0339(10) -0.0044(9) -0.0105(8) -0.0107(9)
C4 0.0354(9) 0.0466(11) 0.0399(10) -0.0052(8) -0.0075(8) -0.0114(8)
C5 0.0287(9) 0.0419(10) 0.0396(10) 0.0003(7) -0.0082(7) -0.0157(8)
C6 0.0381(10) 0.0426(11) 0.0487(11) -0.0008(8) -0.0153(8) -0.0153(9)
C7 0.0334(9) 0.0368(9) 0.0419(10) -0.0009(7) -0.0133(8) -0.0138(8)
C8 0.0341(9) 0.0396(10) 0.0461(11) -0.0008(8) -0.0134(8) -0.0150(8)
C9 0.0386(10) 0.0433(11) 0.0538(12) 0.0008(8) -0.0175(9) -0.0212(9)
N4 0.0323(8) 0.0398(9) 0.0508(10) 0.0047(7) -0.0198(7) -0.0178(7)
C11 0.0686(17) 0.111(2) 0.0614(17) 0.0041(16) -0.0067(13) -0.0204(16)
C12 0.0681(16) 0.0864(19) 0.0613(16) 0.0003(14) -0.0242(13) -0.0135(14)
C13 0.0782(18) 0.098(2) 0.0536(14) -0.0369(16) -0.0194(13) -0.0061(13)
C14 0.221(5) 0.109(3) 0.104(3) -0.084(3) -0.027(3) 0.008(2)
C15 0.0459(11) 0.0741(15) 0.0426(11) -0.0209(11) -0.0023(9) -0.0205(10)
C16 0.0425(11) 0.0852(17) 0.0492(13) -0.0135(11) -0.0030(10) -0.0218(12)
C17 0.0590(15) 0.0819(19) 0.0656(16) -0.0052(14) 0.0084(12) -0.0170(14)
C18 0.090(2) 0.0781(19) 0.0766(19) -0.0345(17) 0.0293(17) -0.0260(16)
C19 0.096(2) 0.104(2) 0.0735(19) -0.059(2) 0.0094(17) -0.0305(17)
C20 0.0633(15) 0.101(2) 0.0587(15) -0.0389(14) -0.0094(12) -0.0222(14)
N1 0.0529(11) 0.0553(11) 0.0509(11) -0.0123(9) -0.0147(9) -0.0040(8)
N2 0.0491(11) 0.1064(18) 0.0543(12) -0.0243(12) -0.0102(9) -0.0363(12)
N3 0.0387(9) 0.0413(9) 0.0558(10) 0.0053(7) -0.0188(8) -0.0267(8)
C10 0.0336(9) 0.0348(9) 0.0431(10) -0.0032(8) -0.0125(8) -0.0127(8)
N5 0.0554(11) 0.0807(14) 0.0446(10) -0.0206(10) -0.0213(9) -0.0142(10)
O1 0.0631(11) 0.0739(12) 0.1013(14) -0.0317(9) -0.0211(10) 0.0015(10)
O2 0.0740(11) 0.0520(9) 0.0756(12) -0.0005(8) -0.0290(9) 0.0018(8)
O3 0.0875(14) 0.1337(19) 0.0848(14) -0.0213(13) -0.0548(12) -0.0209(13)
O4 0.1107(17) 0.1282(19) 0.1117(18) -0.0526(15) -0.0386(14) -0.0513(15)
O5 0.0393(7) 0.0416(7) 0.0634(9) 0.0081(6) -0.0221(6) -0.0258(7)
O6 0.0622(10) 0.0751(11) 0.0873(12) 0.0129(8) -0.0443(9) -0.0515(10)
O7 0.0417(8) 0.0527(8) 0.0684(10) 0.0147(6) -0.0284(7) -0.0320(7)
Cl1 0.0822(5) 0.0605(4) 0.1107(6) -0.0254(3) -0.0314(4) -0.0274(4)

loop_
_atom_type_symbol
_atom_type_description
_atom_type_scat_dispersion_real
_atom_type_scat_dispersion_imag
_atom_type_scat_source
C C 0.0033 0.0016 'International Tables Vol C Tables 4.2.6.8 and 6.1.1.4'
H H 0.0000 0.0000 'International Tables Vol C Tables 4.2.6.8 and 6.1.1.4'
N N 0.0061 0.0033 'International Tables Vol C Tables 4.2.6.8 and 6.1.1.4'
O O 0.0106 0.0060 'International Tables Vol C Tables 4.2.6.8 and 6.1.1.4'
Cl Cl 0.1484 0.1585 'International Tables Vol C Tables 4.2.6.8 and 6.1.1.4'

loop_
_geom_angle_atom_site_label_1
_geom_angle_atom_site_label_2
_geom_angle_atom_site_label_3
_geom_angle
C6 C1 C2 118.98(19)
C6 C1 Cl1 117.21(16)
C2 C1 Cl1 123.67(16)
C3 C2 C1 119.82(17)
C3 C2 N2 115.7(2)
C1 C2 N2 124.4(2)
C2 C3 C4 120.06(18)
C2 C3 H3 120.0
C4 C3 H3 120.0
C3 C4 C5 122.90(19)
C3 C4 N1 114.53(17)
C5 C4 N1 122.53(17)
C6 C5 C4 114.94(17)
C6 C5 C7 120.57(16)
C4 C5 C7 124.27(17)
C1 C6 C5 123.20(18)
C1 C6 H6 118.4
C5 C6 H6 118.4
C8 C7 C10 119.95(16)
C8 C7 C5 118.54(15)
C10 C7 C5 121.33(15)
O7 C8 N3 117.64(16)
O7 C8 C7 125.00(16)
N3 C8 C7 117.34(15)
O6 C9 N3 122.27(17)
O6 C9 N4 121.96(17)
N3 C9 N4 115.77(17)
C9 N4 C10 125.86(15)
C9 N4 H4A 115.2(15)
C10 N4 H4A 118.9(15)
C12 C11 H11A 109.5
C12 C11 H11B 109.5
H11A C11 H11B 109.5
C12 C11 H11C 109.5
H11A C11 H11C 109.5
H11B C11 H11C 109.5
C11 C12 N5 112.2(2)
C11 C12 H12A 109.2
N5 C12 H12A 109.2
C11 C12 H12B 109.2
N5 C12 H12B 109.2
H12A C12 H12B 107.9
C14 C13 N5 114.3(3)
C14 C13 H13A 108.7
N5 C13 H13A 108.7
C14 C13 H13B 108.7
N5 C13 H13B 108.7
H13A C13 H13B 107.6
C13 C14 H14A 109.5
C13 C14 H14B 109.5
H14A C14 H14B 109.5
C13 C14 H14C 109.5
H14A C14 H14C 109.5
H14B C14 H14C 109.5
C16 C15 C20 121.9(2)
C16 C15 N5 118.7(2)
C20 C15 N5 119.4(2)
C15 C16 C17 118.7(2)
C15 C16 H16 120.7
C17 C16 H16 120.7
C16 C17 C18 119.8(3)
C16 C17 H17 120.1
C18 C17 H17 120.1
C19 C18 C17 120.2(3)
C19 C18 H18 119.9
C17 C18 H18 119.9
C20 C19 C18 120.8(3)
C20 C19 H19 119.6
C18 C19 H19 119.6
C19 C20 C15 118.6(3)
C19 C20 H20 120.7
C15 C20 H20 120.7
O1 N1 O2 123.6(2)
O1 N1 C4 118.06(18)
O2 N1 C4 118.25(18)
O4 N2 O3 122.8(2)
O4 N2 C2 120.0(2)
O3 N2 C2 117.2(2)
C9 N3 C8 125.13(16)
C9 N3 H3A 116.8(15)
C8 N3 H3A 118.1(15)
O5 C10 N4 117.47(15)
O5 C10 C7 126.66(16)
N4 C10 C7 115.85(15)
C15 N5 C13 110.66(19)
C15 N5 C12 113.4(2)
C13 N5 C12 113.49(19)
C15 N5 H5A 110.8(17)
C13 N5 H5A 105.5(17)
C12 N5 H5A 102.4(17)

loop_
_geom_bond_atom_site_label_1
_geom_bond_atom_site_label_2
_geom_bond_distance
C1 C6 1.381(3)
C1 C2 1.391(3)
C1 Cl1 1.716(2)
C2 C3 1.365(3)
C2 N2 1.462(3)
C3 C4 1.371(3)
C3 H3 0.9300
C4 C5 1.404(3)
C4 N1 1.463(3)
C5 C6 1.392(3)
C5 C7 1.458(2)
C6 H6 0.9300
C7 C8 1.412(2)
C7 C10 1.417(2)
C8 O7 1.247(2)
C8 N3 1.379(2)
C9 O6 1.222(2)
C9 N3 1.348(2)
C9 N4 1.350(2)
N4 C10 1.392(2)
N4 H4A 0.83(2)
C11 C12 1.490(4)
C11 H11A 0.9600
C11 H11B 0.9600
C11 H11C 0.9600
C12 N5 1.511(3)
C12 H12A 0.9700
C12 H12B 0.9700
C13 C14 1.444(4)
C13 N5 1.511(3)
C13 H13A 0.9700
C13 H13B 0.9700
C14 H14A 0.9600
C14 H14B 0.9600
C14 H14C 0.9600
C15 C16 1.368(3)
C15 C20 1.376(3)
C15 N5 1.457(3)
C16 C17 1.375(4)
C16 H16 0.9300
C17 C18 1.376(4)
C17 H17 0.9300
C18 C19 1.367(4)
C18 H18 0.9300
C19 C20 1.356(4)
C19 H19 0.9300
C20 H20 0.9300
N1 O1 1.208(2)
N1 O2 1.222(2)
N2 O4 1.201(3)
N2 O3 1.215(3)
N3 H3A 0.83(2)
C10 O5 1.239(2)
N5 H5A 0.87(3)

loop_
_geom_hbond_atom_site_label_D
_geom_hbond_atom_site_label_H
_geom_hbond_atom_site_label_A
_geom_hbond_site_symmetry_A
_geom_hbond_distance_DH
_geom_hbond_distance_HA
_geom_hbond_distance_DA
_geom_hbond_angle_DHA
N4 H4A O5 2_655 0.83(2) 2.06(2) 2.892(2) 175(2)
N3 H3A O7 2_565 0.83(2) 1.96(2) 2.794(2) 180(3)
N5 H5A O6 2_665 0.87(3) 1.82(3) 2.677(2) 168(3)

loop_
_geom_torsion_atom_site_label_1
_geom_torsion_atom_site_label_2
_geom_torsion_atom_site_label_3
_geom_torsion_atom_site_label_4
_geom_torsion
C6 C1 C2 C3 1.4(3)
Cl1 C1 C2 C3 177.04(16)
C6 C1 C2 N2 -176.22(18)
Cl1 C1 C2 N2 -0.6(3)
C1 C2 C3 C4 -0.9(3)
N2 C2 C3 C4 176.96(17)
C2 C3 C4 C5 -1.9(3)
C2 C3 C4 N1 176.06(18)
C3 C4 C5 C6 3.8(3)
N1 C4 C5 C6 -173.95(17)
C3 C4 C5 C7 -170.75(18)
N1 C4 C5 C7 11.5(3)
C2 C1 C6 C5 0.8(3)
Cl1 C1 C6 C5 -175.12(16)
C4 C5 C6 C1 -3.2(3)
C7 C5 C6 C1 171.53(18)
C6 C5 C7 C8 -130.8(2)
C4 C5 C7 C8 43.4(3)
C6 C5 C7 C10 44.3(3)
C4 C5 C7 C10 -141.4(2)
C10 C7 C8 O7 -176.7(2)
C5 C7 C8 O7 -1.5(3)
C10 C7 C8 N3 1.6(3)
C5 C7 C8 N3 176.84(18)
O6 C9 N4 C10 177.5(2)
N3 C9 N4 C10 -2.0(3)
C20 C15 C16 C17 -0.9(3)
N5 C15 C16 C17 178.5(2)
C15 C16 C17 C18 0.9(4)
C16 C17 C18 C19 -0.5(4)
C17 C18 C19 C20 0.2(4)
C18 C19 C20 C15 -0.2(4)
C16 C15 C20 C19 0.6(4)
N5 C15 C20 C19 -178.9(2)
C3 C4 N1 O1 -136.1(2)
C5 C4 N1 O1 41.9(3)
C3 C4 N1 O2 40.2(3)
C5 C4 N1 O2 -141.9(2)
C3 C2 N2 O4 166.9(2)
C1 C2 N2 O4 -15.4(3)
C3 C2 N2 O3 -13.0(3)
C1 C2 N2 O3 164.7(2)
O6 C9 N3 C8 -179.2(2)
N4 C9 N3 C8 0.4(3)
O7 C8 N3 C9 178.2(2)
C7 C8 N3 C9 -0.2(3)
C9 N4 C10 O5 -178.0(2)
C9 N4 C10 C7 3.3(3)
C8 C7 C10 O5 178.5(2)
C5 C7 C10 O5 3.4(3)
C8 C7 C10 N4 -3.0(3)
C5 C7 C10 N4 -178.07(17)
C16 C15 N5 C13 110.6(2)
C20 C15 N5 C13 -69.9(3)
C16 C15 N5 C12 -120.5(2)
C20 C15 N5 C12 59.0(3)
C14 C13 N5 C15 -159.4(3)
C14 C13 N5 C12 71.8(4)
C11 C12 N5 C15 54.0(3)
C11 C12 N5 C13 -178.6(2)
